data_4066849
loop_
_publ_author_name
'V\'elez, Carmen L'
'Markwick, Phineus R. L.'
'Holland, Ryan L.'
'Dipasquale, Antonio G.'
'Rheingold, Arnold L.'
'O'Connor, Joseph M'

_publ_section_title
;
 Cobalt 1,3-Diisopropyl-1H-imidazol-2-ylidene Complexes: Synthesis,
 Solid-State Structures, and Quantum Chemistry Calculations.
;
_journal_issue 24
_journal_name_full Organometallics
_journal_page_first 6695
_journal_page_last 6702
_journal_paper_doi 10.1021/om100680c
_journal_volume 29
_journal_year 2010
_chemical_formula_moiety 'C15 H21 Co N2 O'
_chemical_formula_sum 'C15 H21 Co N2 O'
_chemical_formula_weight 304.27
_chemical_name_systematic
;
 ?
;
_space_group_IT_number 33
_symmetry_cell_setting orthorhombic
_symmetry_space_group_name_Hall 'P 2c -2n'
_symmetry_space_group_name_H-M 'P n a 21'
_atom_sites_solution_hydrogens geom
_atom_sites_solution_primary direct
_atom_sites_solution_secondary difmap
_audit_creation_method SHELXL-97
_cell_angle_alpha 90.00
_cell_angle_beta 90.00
_cell_angle_gamma 90.00
_cell_formula_units_Z 4
_cell_length_a 12.0087(15)
_cell_length_b 9.7552(12)
_cell_length_c 12.9835(17)
_cell_measurement_reflns_used 3552
_cell_measurement_temperature 100(2)
_cell_measurement_theta_max 28.5
_cell_measurement_theta_min 2.6
_cell_volume 1521.0(3)
_computing_cell_refinement 'Bruker SHELL'
_computing_data_collection 'Bruker SHELL'
_computing_data_reduction 'Bruker SAINT'
_computing_molecular_graphics ORTEP-32
_computing_publication_material WINGX
_computing_structure_refinement 'SHELXL-97 (Sheldrick, 1997)'
_computing_structure_solution 'SHELXL-97 (Sheldrick, 1997)'
_diffrn_ambient_temperature 100(2)
_diffrn_measured_fraction_theta_full 0.999
_diffrn_measured_fraction_theta_max 0.942
_diffrn_radiation_monochromator graphite
_diffrn_radiation_source 'fine-focus sealed tube'
_diffrn_radiation_type MoK\a
_diffrn_radiation_wavelength 0.71073
_diffrn_reflns_av_R_equivalents 0.0403
_diffrn_reflns_av_sigmaI/netI 0.0456
_diffrn_reflns_limit_h_max 15
_diffrn_reflns_limit_h_min -15
_diffrn_reflns_limit_k_max 9
_diffrn_reflns_limit_k_min -12
_diffrn_reflns_limit_l_max 16
_diffrn_reflns_limit_l_min -17
_diffrn_reflns_number 11537
_diffrn_reflns_theta_full 25.00
_diffrn_reflns_theta_max 28.55
_diffrn_reflns_theta_min 2.61
_exptl_absorpt_coefficient_mu 1.122
_exptl_absorpt_correction_T_max 0.9565
_exptl_absorpt_correction_T_min 0.8771
_exptl_absorpt_correction_type multi-scan
_exptl_absorpt_process_details SADABS
_exptl_crystal_colour orange
_exptl_crystal_density_diffrn 1.329
_exptl_crystal_density_method 'not measured'
_exptl_crystal_description plate
_exptl_crystal_F_000 640
_exptl_crystal_size_max 0.12
_exptl_crystal_size_mid 0.10
_exptl_crystal_size_min 0.04
_refine_diff_density_max 0.365
_refine_diff_density_min -0.209
_refine_diff_density_rms 0.051
_refine_ls_abs_structure_details 'Flack H D (1983), Acta Cryst. A39, 876-881'
_refine_ls_abs_structure_Flack 0.010(14)
_refine_ls_extinction_method none
_refine_ls_goodness_of_fit_ref 1.031
_refine_ls_hydrogen_treatment constr
_refine_ls_matrix_type full
_refine_ls_number_parameters 176
_refine_ls_number_reflns 3552
_refine_ls_number_restraints 1
_refine_ls_restrained_S_all 1.031
_refine_ls_R_factor_all 0.0353
_refine_ls_R_factor_gt 0.0286
_refine_ls_shift/su_max 0.001
_refine_ls_shift/su_mean 0.000
_refine_ls_structure_factor_coef Fsqd
_refine_ls_weighting_details 'calc w=1/[\s^2^(Fo^2^)+(0.0215P)^2^+0.2305P] where P=(Fo^2^+2Fc^2^)/3'
_refine_ls_weighting_scheme calc
_refine_ls_wR_factor_gt 0.0611
_refine_ls_wR_factor_ref 0.0648
_reflns_number_gt 3177
_reflns_number_total 3552
_reflns_threshold_expression >2\s(I)
_cod_data_source_file om100680c_si_002.cif
_cod_data_source_block ocon113
_cod_depositor_comments
;
The following automatic conversions were performed:

'_symmetry_cell_setting' value 'Orthorhombic' changed to
'orthorhombic' according to
/home/saulius/struct/CIF-dictionaries/cif_core.dic dictionary named
'cif_core.dic' version 2.4.1 from 2010-06-29.

Automatic conversion script
Id: cif_fix_values 1715 2011-07-08 13:25:40Z adriana 
;
_cod_database_code 4066849

loop_
_symmetry_equiv_pos_as_xyz
'x, y, z'
'-x, -y, z+1/2'
'-x+1/2, y+1/2, z+1/2'
'x+1/2, -y+1/2, z'

loop_
_atom_site_label
_atom_site_type_symbol
_atom_site_fract_x
_atom_site_fract_y
_atom_site_fract_z
_atom_site_U_iso_or_equiv
_atom_site_adp_type
_atom_site_occupancy
_atom_site_symmetry_multiplicity
_atom_site_calc_flag
_atom_site_refinement_flags
C1 C 0.7075(2) 0.1985(5) 0.4122(3) 0.0646(12) Uani 1 1 d .
H1 H 0.7794 0.1609 0.4234 0.077 Uiso 1 1 calc R
C2 C 0.6301(4) 0.1493(3) 0.3458(3) 0.0632(13) Uani 1 1 d .
H2 H 0.6379 0.0720 0.3018 0.076 Uiso 1 1 calc R
C3 C 0.5357(2) 0.2346(4) 0.3542(2) 0.0502(9) Uani 1 1 d .
H3 H 0.4673 0.2235 0.3185 0.060 Uiso 1 1 calc R
C4 C 0.5606(3) 0.3368(3) 0.4237(2) 0.0459(8) Uani 1 1 d .
H4 H 0.5136 0.4111 0.4423 0.055 Uiso 1 1 calc R
C5 C 0.6645(3) 0.3122(4) 0.4607(2) 0.0582(11) Uani 1 1 d .
H5 H 0.7014 0.3649 0.5119 0.070 Uiso 1 1 calc R
C6 C 0.62408(17) 0.0947(2) 0.62526(16) 0.0174(4) Uani 1 1 d .
C7 C 0.71274(18) -0.0199(2) 0.75282(16) 0.0221(5) Uani 1 1 d .
H7 H 0.7562 -0.0871 0.7873 0.027 Uiso 1 1 calc R
C8 C 0.66218(18) 0.0886(3) 0.79594(17) 0.0231(5) Uani 1 1 d .
H8 H 0.6632 0.1128 0.8668 0.028 Uiso 1 1 calc R
C9 C 0.72572(18) -0.1196(2) 0.57375(17) 0.0217(5) Uani 1 1 d .
H9 H 0.7029 -0.0882 0.5036 0.026 Uiso 1 1 calc R
C10 C 0.85271(19) -0.1308(3) 0.5754(2) 0.0298(6) Uani 1 1 d .
H10A H 0.8854 -0.0401 0.5635 0.045 Uiso 1 1 calc R
H10B H 0.8771 -0.1938 0.5211 0.045 Uiso 1 1 calc R
H10C H 0.8770 -0.1655 0.6426 0.045 Uiso 1 1 calc R
C11 C 0.66820(19) -0.2558(2) 0.5951(2) 0.0286(5) Uani 1 1 d .
H11A H 0.6897 -0.2890 0.6635 0.043 Uiso 1 1 calc R
H11B H 0.6906 -0.3230 0.5429 0.043 Uiso 1 1 calc R
H11C H 0.5873 -0.2432 0.5925 0.043 Uiso 1 1 calc R
C12 C 0.54381(19) 0.2860(2) 0.73083(18) 0.0257(5) Uani 1 1 d .
H12 H 0.5083 0.3087 0.6633 0.031 Uiso 1 1 calc R
C13 C 0.6211(2) 0.4039(3) 0.7596(2) 0.0359(6) Uani 1 1 d .
H13A H 0.6548 0.3857 0.8270 0.054 Uiso 1 1 calc R
H13B H 0.5784 0.4894 0.7626 0.054 Uiso 1 1 calc R
H13C H 0.6799 0.4123 0.7076 0.054 Uiso 1 1 calc R
C14 C 0.4510(2) 0.2643(3) 0.8100(2) 0.0379(6) Uani 1 1 d .
H14A H 0.4008 0.1919 0.7859 0.057 Uiso 1 1 calc R
H14B H 0.4090 0.3497 0.8185 0.057 Uiso 1 1 calc R
H14C H 0.4837 0.2375 0.8761 0.057 Uiso 1 1 calc R
C15 C 0.45027(18) 0.0509(3) 0.52635(16) 0.0236(5) Uani 1 1 d .
N1 N 0.68938(14) -0.01507(19) 0.64875(13) 0.0182(4) Uani 1 1 d .
N2 N 0.60817(15) 0.15885(18) 0.71757(15) 0.0196(4) Uani 1 1 d .
O1 O 0.37367(14) -0.01484(19) 0.55376(14) 0.0373(4) Uani 1 1 d .
Co1 Co 0.564493(19) 0.14482(3) 0.49523(3) 0.01728(7) Uani 1 1 d .

loop_
_atom_site_aniso_label
_atom_site_aniso_U_11
_atom_site_aniso_U_22
_atom_site_aniso_U_33
_atom_site_aniso_U_23
_atom_site_aniso_U_13
_atom_site_aniso_U_12
C1 0.0318(15) 0.083(3) 0.079(3) 0.061(2) 0.0184(16) 0.0171(18)
C2 0.133(4) 0.0179(16) 0.039(2) 0.0036(13) 0.047(2) 0.000(2)
C3 0.0437(16) 0.076(3) 0.0315(14) 0.0301(16) -0.0146(12) -0.0288(17)
C4 0.068(2) 0.0257(16) 0.0440(16) 0.0173(12) 0.0332(16) 0.0183(15)
C5 0.083(3) 0.068(2) 0.0235(13) 0.0153(14) -0.0093(14) -0.056(2)
C6 0.0178(10) 0.0139(12) 0.0204(11) 0.0049(9) -0.0010(8) -0.0009(9)
C7 0.0234(11) 0.0246(13) 0.0183(10) 0.0054(9) -0.0047(8) 0.0013(10)
C8 0.0261(11) 0.0272(13) 0.0162(10) 0.0027(9) -0.0043(9) -0.0007(10)
C9 0.0239(10) 0.0201(12) 0.0212(11) 0.0021(9) 0.0001(9) 0.0067(9)
C10 0.0230(11) 0.0332(15) 0.0333(14) -0.0010(11) 0.0056(10) 0.0018(10)
C11 0.0283(12) 0.0215(13) 0.0361(13) -0.0024(10) 0.0020(10) -0.0007(11)
C12 0.0297(12) 0.0229(13) 0.0246(12) -0.0004(10) 0.0000(9) 0.0060(10)
C13 0.0446(15) 0.0245(14) 0.0387(15) -0.0052(11) 0.0049(11) -0.0015(12)
C14 0.0302(13) 0.0377(17) 0.0459(16) -0.0044(13) 0.0088(11) 0.0071(12)
C15 0.0281(11) 0.0226(13) 0.0202(11) 0.0049(8) -0.0076(8) -0.0014(10)
N1 0.0207(8) 0.0169(9) 0.0170(8) 0.0025(7) -0.0024(7) 0.0028(8)
N2 0.0212(8) 0.0179(10) 0.0196(9) -0.0002(8) -0.0024(7) 0.0025(8)
O1 0.0345(9) 0.0381(12) 0.0392(10) 0.0116(9) -0.0071(8) -0.0147(9)
Co1 0.01899(12) 0.01702(14) 0.01583(12) 0.00392(15) -0.00133(14) 0.00061(11)

loop_
_atom_type_symbol
_atom_type_description
_atom_type_scat_dispersion_real
_atom_type_scat_dispersion_imag
_atom_type_scat_source
C C 0.0033 0.0016 'International Tables Vol C Tables 4.2.6.8 and 6.1.1.4'
H H 0.0000 0.0000 'International Tables Vol C Tables 4.2.6.8 and 6.1.1.4'
N N 0.0061 0.0033 'International Tables Vol C Tables 4.2.6.8 and 6.1.1.4'
O O 0.0106 0.0060 'International Tables Vol C Tables 4.2.6.8 and 6.1.1.4'
Co Co 0.3494 0.9721 'International Tables Vol C Tables 4.2.6.8 and 6.1.1.4'

loop_
_geom_angle_atom_site_label_1
_geom_angle_atom_site_label_2
_geom_angle_atom_site_label_3
_geom_angle
C2 C1 C5 108.6(3)
C2 C1 Co1 71.14(19)
C5 C1 Co1 70.01(18)
C2 C1 H1 125.7
C5 C1 H1 125.7
Co1 C1 H1 124.8
C1 C2 C3 107.0(3)
C1 C2 Co1 71.07(19)
C3 C2 Co1 68.77(17)
C1 C2 H2 126.5
C3 C2 H2 126.5
Co1 C2 H2 125.2
C4 C3 C2 107.7(3)
C4 C3 Co1 71.89(16)
C2 C3 Co1 71.56(18)
C4 C3 H3 126.1
C2 C3 H3 126.1
Co1 C3 H3 122.1
C5 C4 C3 107.7(3)
C5 C4 Co1 70.38(18)
C3 C4 Co1 69.35(16)
C5 C4 H4 126.2
C3 C4 H4 126.2
Co1 C4 H4 125.7
C4 C5 C1 109.0(3)
C4 C5 Co1 71.59(17)
C1 C5 Co1 71.46(19)
C4 C5 H5 125.5
C1 C5 H5 125.5
Co1 C5 H5 123.1
N1 C6 N2 104.15(18)
N1 C6 Co1 128.24(16)
N2 C6 Co1 127.59(16)
C8 C7 N1 106.82(19)
C8 C7 H7 126.6
N1 C7 H7 126.6
C7 C8 N2 107.2(2)
C7 C8 H8 126.4
N2 C8 H8 126.4
N1 C9 C11 110.42(18)
N1 C9 C10 109.57(19)
C11 C9 C10 112.81(19)
N1 C9 H9 108.0
C11 C9 H9 108.0
C10 C9 H9 108.0
C9 C10 H10A 109.5
C9 C10 H10B 109.5
H10A C10 H10B 109.5
C9 C10 H10C 109.5
H10A C10 H10C 109.5
H10B C10 H10C 109.5
C9 C11 H11A 109.5
C9 C11 H11B 109.5
H11A C11 H11B 109.5
C9 C11 H11C 109.5
H11A C11 H11C 109.5
H11B C11 H11C 109.5
N2 C12 C13 110.2(2)
N2 C12 C14 110.1(2)
C13 C12 C14 112.6(2)
N2 C12 H12 107.9
C13 C12 H12 107.9
C14 C12 H12 107.9
C12 C13 H13A 109.5
C12 C13 H13B 109.5
H13A C13 H13B 109.5
C12 C13 H13C 109.5
H13A C13 H13C 109.5
H13B C13 H13C 109.5
C12 C14 H14A 109.5
C12 C14 H14B 109.5
H14A C14 H14B 109.5
C12 C14 H14C 109.5
H14A C14 H14C 109.5
H14B C14 H14C 109.5
O1 C15 Co1 176.00(19)
C6 N1 C7 111.28(19)
C6 N1 C9 124.46(18)
C7 N1 C9 124.19(18)
C6 N2 C8 110.61(18)
C6 N2 C12 124.23(19)
C8 N2 C12 125.2(2)
C15 Co1 C6 87.35(9)
C15 Co1 C3 107.80(10)
C6 Co1 C3 164.58(10)
C15 Co1 C5 160.56(16)
C6 Co1 C5 100.17(11)
C3 Co1 C5 64.56(12)
C15 Co1 C4 124.82(12)
C6 Co1 C4 129.37(13)
C3 Co1 C4 38.76(13)
C5 Co1 C4 38.04(14)
C15 Co1 C1 156.89(18)
C6 Co1 C1 102.31(12)
C3 Co1 C1 64.74(12)
C5 Co1 C1 38.52(16)
C4 Co1 C1 64.23(12)
C15 Co1 C2 122.35(15)
C6 Co1 C2 133.46(15)
C3 Co1 C2 39.67(15)
C5 Co1 C2 64.30(14)
C4 Co1 C2 65.05(12)
C1 Co1 C2 37.79(16)

loop_
_geom_bond_atom_site_label_1
_geom_bond_atom_site_label_2
_geom_bond_distance
C1 C2 1.356(6)
C1 C5 1.376(6)
C1 Co1 2.094(3)
C1 H1 0.9500
C2 C3 1.410(5)
C2 Co1 2.095(3)
C2 H2 0.9500
C3 C4 1.377(5)
C3 Co1 2.058(3)
C3 H3 0.9500
C4 C5 1.358(5)
C4 Co1 2.091(3)
C4 H4 0.9500
C5 Co1 2.076(3)
C5 H5 0.9500
C6 N1 1.362(3)
C6 N2 1.365(3)
C6 Co1 1.898(2)
C7 C8 1.343(3)
C7 N1 1.381(3)
C7 H7 0.9500
C8 N2 1.388(3)
C8 H8 0.9500
C9 N1 1.476(3)
C9 C11 1.523(3)
C9 C10 1.529(3)
C9 H9 1.0000
C10 H10A 0.9800
C10 H10B 0.9800
C10 H10C 0.9800
C11 H11A 0.9800
C11 H11B 0.9800
C11 H11C 0.9800
C12 N2 1.472(3)
C12 C13 1.524(4)
C12 C14 1.531(3)
C12 H12 1.0000
C13 H13A 0.9800
C13 H13B 0.9800
C13 H13C 0.9800
C14 H14A 0.9800
C14 H14B 0.9800
C14 H14C 0.9800
C15 O1 1.176(3)
C15 Co1 1.698(2)
